data_2241892
loop_
_publ_author_name
'Medvedev, Michael G.'
'Borisov, Ilya S.'
'Kulyabin, Pavel S.'
'Izmer, Vyatcheslav V.'
'Kononovich, Dmitry S.'
'Uborsky, Dmitry V.'
'Voskoboynikov, Alexander Z.'

_publ_section_title
;
 Crystal structures of
 di-\m-bromido-bis{dibromido[\h^5^-2-(dimethylamino)indenyl]zirconium(IV)}
 and dibromidobis[\h^5^-2-(dimethylamino)indenyl]zirconium(IV)
;
_journal_issue 11
_journal_name_full 'Acta Crystallographica Section E'
_journal_page_first 1599
_journal_page_last 1602
_journal_paper_doi 10.1107/S2056989016016595
_journal_volume 72
_journal_year 2016
_chemical_formula_iupac '[Zr2 Br6 (C11 H12 N)2]'
_chemical_formula_moiety 'C22 H24 Br6 N2 Zr2'
_chemical_formula_sum 'C22 H24 Br6 N2 Zr2'
_chemical_formula_weight 978.33
_chemical_name_common di[(\m-bromo)(\h^5^-2-dimethylaminoindenyl)dibromozirconium(IV)]
_chemical_name_systematic
;
Di-\m-bromido-bis{dibromido[\h^5^-2-(dimethylamino)indenyl]zirconium(IV)}
;
_space_group_crystal_system monoclinic
_space_group_IT_number 14
_space_group_name_Hall '-P 2yn'
_space_group_name_H-M_alt 'P 1 21/n 1'
_symmetry_space_group_name_Hall '-P 2yn'
_symmetry_space_group_name_H-M 'P 1 21/n 1'
_atom_sites_solution_hydrogens geom
_atom_sites_solution_primary dual
_audit_creation_method
;
Olex2 1.2
(compiled 2016.02.16 svn.r3265 for OlexSys, GUI svn.r5155)
;
_cell_angle_alpha 90
_cell_angle_beta 99.0280(10)
_cell_angle_gamma 90
_cell_formula_units_Z 4
_cell_length_a 11.3275(6)
_cell_length_b 13.9365(7)
_cell_length_c 17.6082(9)
_cell_measurement_reflns_used 9986
_cell_measurement_temperature 100.15
_cell_measurement_theta_max 35.28
_cell_measurement_theta_min 2.33
_cell_volume 2745.3(2)
_computing_cell_refinement
;
SAINT (Bruker, 2009)
;
_computing_data_collection
;
APEX2 (Bruker, 2012)
;
_computing_data_reduction
;
SAINT (Bruker, 2009)
;
_computing_molecular_graphics
;
<i>OLEX2</i> (Dolomanov <i>et al.</i>,  2009)
;
_computing_publication_material
;
<i>OLEX2</i> (Dolomanov <i>et al.</i>,  2009)
;
_computing_structure_refinement
;
SHELXL2014 (Sheldrick, 2015<i>b</i>)
;
_computing_structure_solution
;
SHELXT (Sheldrick, 2015<i>a</i>)
;
_diffrn_ambient_temperature 100.15
_diffrn_measured_fraction_theta_full 0.986
_diffrn_measured_fraction_theta_max 0.990
_diffrn_measurement_device_type 'Bruker APEXII CCD'
_diffrn_measurement_method '\f and \w scans'
_diffrn_radiation_monochromator graphite
_diffrn_radiation_type MoK\a
_diffrn_radiation_wavelength 0.71073
_diffrn_reflns_av_R_equivalents 0.0504
_diffrn_reflns_limit_h_max 15
_diffrn_reflns_limit_h_min -15
_diffrn_reflns_limit_k_max 19
_diffrn_reflns_limit_k_min -19
_diffrn_reflns_limit_l_max 24
_diffrn_reflns_limit_l_min -24
_diffrn_reflns_number 35046
_diffrn_reflns_theta_full 25.242
_diffrn_reflns_theta_max 29.998
_diffrn_reflns_theta_min 1.873
_diffrn_standards_number 0
_exptl_absorpt_coefficient_mu 9.507
_exptl_absorpt_correction_T_max 0.1654
_exptl_absorpt_correction_T_min 0.0520
_exptl_absorpt_correction_type multi-scan
_exptl_absorpt_process_details
;
(<i>SADABS</i>; Bruker, 2008)
;
_exptl_crystal_colour 'clear light yellow'
_exptl_crystal_density_diffrn 2.367
_exptl_crystal_description plate
_exptl_crystal_F_000 1840
_exptl_crystal_size_max 0.34
_exptl_crystal_size_mid 0.14
_exptl_crystal_size_min 0.04
_refine_diff_density_max 1.226
_refine_diff_density_min -0.801
_refine_ls_extinction_method none
_refine_ls_goodness_of_fit_ref 1.039
_refine_ls_hydrogen_treatment constr
_refine_ls_matrix_type full
_refine_ls_number_parameters 293
_refine_ls_number_reflns 7921
_refine_ls_number_restraints 0
_refine_ls_restrained_S_all 1.039
_refine_ls_R_factor_all 0.0473
_refine_ls_R_factor_gt 0.0327
_refine_ls_shift/su_max 0.001
_refine_ls_shift/su_mean 0.000
_refine_ls_structure_factor_coef Fsqd
_refine_ls_weighting_details 'w=1/[\s^2^(Fo^2^)+(0.0301P)^2^+4.7762P] where P=(Fo^2^+2Fc^2^)/3'
_refine_ls_weighting_scheme calc
_refine_ls_wR_factor_gt 0.0696
_refine_ls_wR_factor_ref 0.0750
_reflns_number_gt 6465
_reflns_number_total 7921
_reflns_threshold_expression 'I > 2\s(I)'
_cod_data_source_file wm5329sup1.cif
_cod_data_source_block I
_cod_database_code 2241892
_shelx_space_group_comment
;
The symmetry employed for this shelxl refinement is uniquely defined
by the following loop, which should always be used as a source of
symmetry information in preference to the above space-group names.
They are only intended as comments.
;
_shelx_estimated_absorpt_t_min 0.140
_shelx_estimated_absorpt_t_max 0.702

loop_
_space_group_symop_operation_xyz
'x, y, z'
'-x+1/2, y+1/2, -z+1/2'
'-x, -y, -z'
'x-1/2, -y-1/2, z-1/2'

loop_
_atom_site_type_symbol
_atom_site_label
_atom_site_fract_x
_atom_site_fract_y
_atom_site_fract_z
_atom_site_U_iso_or_equiv
_atom_site_adp_type
_atom_site_calc_flag
_atom_site_occupancy
Zr Zr1 0.36393(3) 0.65228(2) 0.29842(2) 0.01182(7) Uani d 1
Zr Zr2 0.64736(3) 0.55177(2) 0.17911(2) 0.01153(7) Uani d 1
Br Br1 0.48396(3) 0.48720(2) 0.26602(2) 0.01492(7) Uani d 1
Br Br2 0.51643(3) 0.71490(2) 0.20438(2) 0.01584(8) Uani d 1
Br Br3 0.39515(3) 0.58155(3) 0.43385(2) 0.01707(8) Uani d 1
Br Br4 0.39478(4) 0.82303(3) 0.35560(2) 0.02100(8) Uani d 1
Br Br5 0.61893(3) 0.60910(3) 0.04056(2) 0.01838(8) Uani d 1
Br Br6 0.63720(3) 0.37380(2) 0.13784(2) 0.01671(8) Uani d 1
N N1 0.0895(3) 0.5840(2) 0.36083(18) 0.0173(6) Uani d 1
N N2 0.9189(3) 0.6378(2) 0.12242(17) 0.0140(6) Uani d 1
C C1 0.1401(3) 0.6093(3) 0.2990(2) 0.0147(7) Uani d 1
C C2 0.1957(3) 0.5458(3) 0.2516(2) 0.0146(7) Uani d 1
H H2 0.1972 0.4743 0.2561 0.018 Uiso calc 1
C C3 0.2185(3) 0.5991(3) 0.1849(2) 0.0155(7) Uani d 1
C C4 0.2623(3) 0.5706(3) 0.1174(2) 0.0202(8) Uani d 1
H H4 0.2819 0.5055 0.1095 0.024 Uiso calc 1
C C5 0.2755(4) 0.6392(3) 0.0640(2) 0.0244(8) Uani d 1
H H5 0.3036 0.6210 0.0181 0.029 Uiso calc 1
C C6 0.2485(4) 0.7367(3) 0.0755(2) 0.0250(9) Uani d 1
H H6 0.2573 0.7821 0.0365 0.030 Uiso calc 1
C C7 0.2100(3) 0.7672(3) 0.1412(2) 0.0210(8) Uani d 1
H H7 0.1950 0.8333 0.1490 0.025 Uiso calc 1
C C8 0.1928(3) 0.6973(3) 0.1979(2) 0.0160(7) Uani d 1
C C9 0.1556(3) 0.7050(3) 0.2719(2) 0.0174(7) Uani d 1
H H9 0.1235 0.7644 0.2931 0.021 Uiso calc 1
C C10 0.0968(3) 0.4848(3) 0.3864(2) 0.0219(8) Uani d 1
H H10A 0.0764 0.4423 0.3419 0.033 Uiso calc 1
H H10B 0.0405 0.4743 0.4226 0.033 Uiso calc 1
H H10C 0.1782 0.4710 0.4119 0.033 Uiso calc 1
C C11 0.0659(4) 0.6577(3) 0.4155(2) 0.0226(8) Uani d 1
H H11A 0.0293 0.7137 0.3875 0.034 Uiso calc 1
H H11B 0.1411 0.6767 0.4473 0.034 Uiso calc 1
H H11C 0.0113 0.6321 0.4486 0.034 Uiso calc 1
C C12 0.8679(3) 0.6084(2) 0.1826(2) 0.0141(7) Uani d 1
C C13 0.8056(3) 0.6676(2) 0.2300(2) 0.0144(7) Uani d 1
H H13 0.7982 0.7390 0.2261 0.017 Uiso calc 1
C C14 0.7834(3) 0.6109(2) 0.2951(2) 0.0135(6) Uani d 1
C C15 0.7322(3) 0.6339(3) 0.3611(2) 0.0165(7) Uani d 1
H H15 0.7070 0.6975 0.3695 0.020 Uiso calc 1
C C16 0.7198(3) 0.5621(3) 0.4129(2) 0.0160(7) Uani d 1
H H16 0.6874 0.5768 0.4581 0.019 Uiso calc 1
C C17 0.7545(3) 0.4664(3) 0.4001(2) 0.0171(7) Uani d 1
H H17 0.7458 0.4186 0.4372 0.021 Uiso calc 1
C C18 0.8005(3) 0.4412(3) 0.3351(2) 0.0167(7) Uani d 1
H H18 0.8206 0.3764 0.3262 0.020 Uiso calc 1
C C19 0.8171(3) 0.5144(3) 0.2818(2) 0.0139(6) Uani d 1
C C20 0.8588(3) 0.5112(3) 0.2085(2) 0.0144(7) Uani d 1
H H20 0.8970 0.4544 0.1877 0.017 Uiso calc 1
C C21 0.9014(3) 0.7371(3) 0.0964(2) 0.0200(8) Uani d 1
H H21A 0.9215 0.7805 0.1403 0.030 Uiso calc 1
H H21B 0.8177 0.7466 0.0733 0.030 Uiso calc 1
H H21C 0.9532 0.7507 0.0581 0.030 Uiso calc 1
C C22 0.9489(3) 0.5679(3) 0.0667(2) 0.0192(7) Uani d 1
H H22A 0.9910 0.5135 0.0940 0.029 Uiso calc 1
H H22B 1.0004 0.5981 0.0338 0.029 Uiso calc 1
H H22C 0.8754 0.5451 0.0350 0.029 Uiso calc 1

loop_
_atom_site_aniso_label
_atom_site_aniso_U_11
_atom_site_aniso_U_22
_atom_site_aniso_U_33
_atom_site_aniso_U_12
_atom_site_aniso_U_13
_atom_site_aniso_U_23
Zr1 0.01160(15) 0.01065(15) 0.01307(16) -0.00015(11) 0.00149(12) 0.00016(11)
Zr2 0.01121(15) 0.01036(15) 0.01283(15) -0.00005(11) 0.00130(12) 0.00005(11)
Br1 0.01492(16) 0.01102(16) 0.01984(17) 0.00068(12) 0.00585(13) 0.00148(12)
Br2 0.01443(16) 0.01133(16) 0.02277(19) 0.00114(12) 0.00607(13) 0.00317(13)
Br3 0.01681(17) 0.02043(18) 0.01397(16) 0.00111(13) 0.00243(13) 0.00302(13)
Br4 0.0270(2) 0.01313(17) 0.02242(19) -0.00230(14) 0.00246(15) -0.00387(13)
Br5 0.01924(18) 0.02087(18) 0.01419(17) -0.00033(13) 0.00006(13) 0.00387(13)
Br6 0.02123(18) 0.01188(16) 0.01692(17) -0.00105(13) 0.00267(13) -0.00233(12)
N1 0.0170(15) 0.0188(15) 0.0169(15) 0.0014(12) 0.0047(12) 0.0013(12)
N2 0.0154(14) 0.0147(14) 0.0127(14) 0.0011(11) 0.0047(11) 0.0026(11)
C1 0.0122(15) 0.0188(17) 0.0128(16) 0.0002(13) 0.0010(13) -0.0004(13)
C2 0.0142(16) 0.0130(16) 0.0166(17) -0.0005(12) 0.0027(13) -0.0005(12)
C3 0.0126(16) 0.0187(17) 0.0141(17) -0.0021(13) -0.0013(13) 0.0005(13)
C4 0.0189(18) 0.025(2) 0.0162(18) -0.0028(15) 0.0012(14) -0.0048(14)
C5 0.0210(19) 0.037(2) 0.0150(18) -0.0037(16) 0.0025(15) 0.0000(16)
C6 0.0216(19) 0.033(2) 0.0192(19) -0.0021(16) 0.0001(15) 0.0117(16)
C7 0.0161(18) 0.0198(19) 0.026(2) -0.0018(14) -0.0017(15) 0.0083(15)
C8 0.0119(16) 0.0196(18) 0.0161(17) 0.0005(13) 0.0011(13) 0.0046(13)
C9 0.0162(17) 0.0152(17) 0.0194(18) 0.0022(13) -0.0011(14) -0.0006(13)
C10 0.0192(18) 0.024(2) 0.0224(19) -0.0052(15) 0.0041(15) 0.0063(15)
C11 0.0234(19) 0.027(2) 0.0189(19) 0.0055(16) 0.0072(15) -0.0007(15)
C12 0.0128(16) 0.0123(16) 0.0167(17) 0.0013(12) 0.0004(13) 0.0000(12)
C13 0.0130(15) 0.0125(16) 0.0175(17) -0.0011(12) 0.0018(13) 0.0000(13)
C14 0.0124(15) 0.0136(16) 0.0135(16) -0.0027(12) -0.0007(12) -0.0019(12)
C15 0.0172(17) 0.0165(17) 0.0161(17) -0.0014(13) 0.0031(13) -0.0028(13)
C16 0.0176(17) 0.0182(18) 0.0130(16) 0.0004(13) 0.0046(13) -0.0020(13)
C17 0.0185(17) 0.0179(18) 0.0146(17) -0.0010(13) 0.0013(14) 0.0039(13)
C18 0.0172(17) 0.0139(17) 0.0183(18) -0.0005(13) 0.0003(14) 0.0026(13)
C19 0.0112(15) 0.0145(16) 0.0145(16) -0.0009(12) -0.0025(12) -0.0016(12)
C20 0.0142(16) 0.0154(16) 0.0141(16) 0.0005(13) 0.0037(13) -0.0001(13)
C21 0.0165(17) 0.0186(18) 0.025(2) -0.0011(14) 0.0040(15) 0.0059(15)
C22 0.0208(18) 0.0223(19) 0.0150(17) 0.0024(14) 0.0045(14) -0.0013(14)

loop_
_atom_type_symbol
_atom_type_description
_atom_type_scat_dispersion_real
_atom_type_scat_dispersion_imag
_atom_type_scat_source
C C 0.0033 0.0016 'International Tables Vol C Tables 4.2.6.8 and 6.1.1.4'
H H 0.0000 0.0000 'International Tables Vol C Tables 4.2.6.8 and 6.1.1.4'
Br Br -0.2901 2.4595 'International Tables Vol C Tables 4.2.6.8 and 6.1.1.4'
N N 0.0061 0.0033 'International Tables Vol C Tables 4.2.6.8 and 6.1.1.4'
Zr Zr -2.9673 0.5597 'International Tables Vol C Tables 4.2.6.8 and 6.1.1.4'

loop_
_geom_angle_atom_site_label_1
_geom_angle_atom_site_label_2
_geom_angle_atom_site_label_3
_geom_angle
Br2 Zr1 Br1 76.248(13)
Br3 Zr1 Br1 82.618(15)
Br3 Zr1 Br2 133.232(17)
Br3 Zr1 Br4 90.069(16)
Br3 Zr1 C1 84.27(8)
Br4 Zr1 Br1 143.296(17)
Br4 Zr1 Br2 83.207(15)
Br4 Zr1 C1 106.38(8)
C1 Zr1 Br1 108.57(8)
C1 Zr1 Br2 141.97(8)
C2 Zr1 Br1 79.02(8)
C2 Zr1 Br2 121.59(9)
C2 Zr1 Br3 93.84(9)
C2 Zr1 Br4 137.53(8)
C2 Zr1 C1 32.62(11)
C2 Zr1 C3 33.97(12)
C2 Zr1 C8 55.74(12)
C3 Zr1 Br1 82.66(9)
C3 Zr1 Br2 90.58(8)
C3 Zr1 Br3 127.65(8)
C3 Zr1 Br4 128.11(9)
C3 Zr1 C1 54.16(11)
C8 Zr1 Br1 114.48(9)
C8 Zr1 Br2 89.10(8)
C8 Zr1 Br3 137.66(8)
C8 Zr1 Br4 95.00(9)
C8 Zr1 C1 53.97(11)
C8 Zr1 C3 33.24(12)
C9 Zr1 Br1 134.33(9)
C9 Zr1 Br2 118.29(9)
C9 Zr1 Br3 106.39(9)
C9 Zr1 Br4 82.25(9)
C9 Zr1 C1 32.83(11)
C9 Zr1 C2 56.10(12)
C9 Zr1 C3 55.98(12)
C9 Zr1 C8 33.79(12)
Br1 Zr2 Br2 75.823(13)
Br5 Zr2 Br1 130.298(17)
Br5 Zr2 Br2 84.624(15)
Br5 Zr2 Br6 92.208(16)
Br5 Zr2 C12 84.51(8)
Br6 Zr2 Br1 80.623(14)
Br6 Zr2 Br2 145.776(17)
Br6 Zr2 C12 107.29(8)
C12 Zr2 Br1 144.67(8)
C12 Zr2 Br2 106.31(8)
C13 Zr2 Br1 121.87(8)
C13 Zr2 Br2 77.50(8)
C13 Zr2 Br5 96.80(8)
C13 Zr2 Br6 136.60(8)
C13 Zr2 C12 32.64(11)
C13 Zr2 C14 33.80(11)
C13 Zr2 C19 55.77(11)
C14 Zr2 Br1 92.08(8)
C14 Zr2 Br2 82.87(8)
C14 Zr2 Br5 130.59(8)
C14 Zr2 Br6 122.81(8)
C14 Zr2 C12 54.23(12)
C19 Zr2 Br1 92.21(8)
C19 Zr2 Br2 115.21(8)
C19 Zr2 Br5 137.19(8)
C19 Zr2 Br6 89.93(8)
C19 Zr2 C12 54.30(11)
C19 Zr2 C14 33.33(11)
C20 Zr2 Br1 122.31(8)
C20 Zr2 Br2 133.25(8)
C20 Zr2 Br5 104.43(8)
C20 Zr2 Br6 80.56(8)
C20 Zr2 C12 32.86(11)
C20 Zr2 C13 56.07(12)
C20 Zr2 C14 56.14(12)
C20 Zr2 C19 34.12(12)
Zr2 Br1 Zr1 103.816(15)
Zr1 Br2 Zr2 103.905(15)
C1 N1 C10 119.1(3)
C1 N1 C11 119.5(3)
C10 N1 C11 118.2(3)
C12 N2 C21 118.8(3)
C12 N2 C22 119.9(3)
C22 N2 C21 117.1(3)
N1 C1 Zr1 126.7(2)
N1 C1 C2 126.1(3)
N1 C1 C9 126.7(3)
C2 C1 Zr1 67.75(19)
C2 C1 C9 107.0(3)
C9 C1 Zr1 67.4(2)
Zr1 C2 H2 125.0
C1 C2 Zr1 79.6(2)
C1 C2 H2 125.0
C1 C2 C3 107.9(3)
C3 C2 Zr1 74.6(2)
C3 C2 H2 125.0
C2 C3 Zr1 71.4(2)
C4 C3 Zr1 118.8(2)
C4 C3 C2 132.0(3)
C4 C3 C8 120.8(3)
C8 C3 Zr1 73.2(2)
C8 C3 C2 107.2(3)
C3 C4 H4 120.9
C5 C4 C3 118.2(4)
C5 C4 H4 120.9
C4 C5 H5 119.1
C4 C5 C6 121.7(4)
C6 C5 H5 119.1
C5 C6 H6 119.2
C7 C6 C5 121.6(4)
C7 C6 H6 119.2
C6 C7 H7 120.8
C6 C7 C8 118.4(4)
C8 C7 H7 120.8
C3 C8 Zr1 73.5(2)
C3 C8 C7 119.2(3)
C3 C8 C9 108.3(3)
C7 C8 Zr1 119.5(2)
C7 C8 C9 132.5(4)
C9 C8 Zr1 71.3(2)
Zr1 C9 H9 125.1
C1 C9 Zr1 79.8(2)
C1 C9 H9 125.1
C8 C9 Zr1 74.9(2)
C8 C9 C1 107.5(3)
C8 C9 H9 125.1
N1 C10 H10A 109.5
N1 C10 H10B 109.5
N1 C10 H10C 109.5
H10A C10 H10B 109.5
H10A C10 H10C 109.5
H10B C10 H10C 109.5
N1 C11 H11A 109.5
N1 C11 H11B 109.5
N1 C11 H11C 109.5
H11A C11 H11B 109.5
H11A C11 H11C 109.5
H11B C11 H11C 109.5
N2 C12 Zr2 126.9(2)
N2 C12 C13 126.3(3)
N2 C12 C20 126.6(3)
C13 C12 Zr2 68.41(19)
C13 C12 C20 106.9(3)
C20 C12 Zr2 66.86(19)
Zr2 C13 H13 125.1
C12 C13 Zr2 79.0(2)
C12 C13 H13 125.1
C12 C13 C14 108.0(3)
C14 C13 Zr2 74.00(19)
C14 C13 H13 125.1
C13 C14 Zr2 72.21(19)
C15 C14 Zr2 117.8(2)
C15 C14 C13 132.2(3)
C15 C14 C19 120.2(3)
C19 C14 Zr2 72.64(19)
C19 C14 C13 107.5(3)
C14 C15 H15 120.7
C16 C15 C14 118.5(3)
C16 C15 H15 120.7
C15 C16 H16 119.4
C15 C16 C17 121.3(3)
C17 C16 H16 119.4
C16 C17 H17 119.2
C18 C17 C16 121.5(3)
C18 C17 H17 119.2
C17 C18 H18 120.9
C17 C18 C19 118.3(3)
C19 C18 H18 120.9
C14 C19 Zr2 74.03(19)
C14 C19 C20 108.0(3)
C18 C19 Zr2 117.7(2)
C18 C19 C14 120.2(3)
C18 C19 C20 131.7(3)
C20 C19 Zr2 71.29(19)
Zr2 C20 H20 125.0
C12 C20 Zr2 80.3(2)
C12 C20 C19 107.7(3)
C12 C20 H20 125.0
C19 C20 Zr2 74.6(2)
C19 C20 H20 125.0
N2 C21 H21A 109.5
N2 C21 H21B 109.5
N2 C21 H21C 109.5
H21A C21 H21B 109.5
H21A C21 H21C 109.5
H21B C21 H21C 109.5
N2 C22 H22A 109.5
N2 C22 H22B 109.5
N2 C22 H22C 109.5
H22A C22 H22B 109.5
H22A C22 H22C 109.5
H22B C22 H22C 109.5

loop_
_geom_bond_atom_site_label_1
_geom_bond_atom_site_label_2
_geom_bond_distance
Zr1 Br1 2.7767(5)
Zr1 Br2 2.7176(5)
Zr1 Br3 2.5531(5)
Zr1 Br4 2.5862(5)
Zr1 C1 2.607(3)
Zr1 C2 2.453(3)
Zr1 C3 2.495(4)
Zr1 C8 2.491(4)
Zr1 C9 2.445(4)
Zr2 Br1 2.7325(5)
Zr2 Br2 2.7881(5)
Zr2 Br5 2.5391(5)
Zr2 Br6 2.5820(5)
Zr2 C12 2.611(3)
Zr2 C13 2.474(3)
Zr2 C14 2.497(3)
Zr2 C19 2.479(3)
Zr2 C20 2.436(3)
N1 C1 1.355(5)
N1 C10 1.452(5)
N1 C11 1.461(5)
N2 C12 1.348(5)
N2 C21 1.460(5)
N2 C22 1.460(5)
C1 C2 1.429(5)
C1 C9 1.436(5)
C2 H2 1.0000
C2 C3 1.446(5)
C3 C4 1.414(5)
C3 C8 1.426(5)
C4 H4 0.9500
C4 C5 1.366(6)
C5 H5 0.9500
C5 C6 1.414(6)
C6 H6 0.9500
C6 C7 1.367(6)
C7 H7 0.9500
C7 C8 1.430(5)
C8 C9 1.435(5)
C9 H9 1.0000
C10 H10A 0.9800
C10 H10B 0.9800
C10 H10C 0.9800
C11 H11A 0.9800
C11 H11B 0.9800
C11 H11C 0.9800
C12 C13 1.435(5)
C12 C20 1.437(5)
C13 H13 1.0000
C13 C14 1.445(5)
C14 C15 1.415(5)
C14 C19 1.427(5)
C15 H15 0.9500
C15 C16 1.376(5)
C16 H16 0.9500
C16 C17 1.418(5)
C17 H17 0.9500
C17 C18 1.374(5)
C18 H18 0.9500
C18 C19 1.420(5)
C19 C20 1.443(5)
C20 H20 1.0000
C21 H21A 0.9800
C21 H21B 0.9800
C21 H21C 0.9800
C22 H22A 0.9800
C22 H22B 0.9800
C22 H22C 0.9800

loop_
_geom_hbond_atom_site_label_D
_geom_hbond_atom_site_label_H
_geom_hbond_atom_site_label_A
_geom_hbond_site_symmetry_A
_geom_hbond_distance_DH
_geom_hbond_distance_HA
_geom_hbond_distance_DA
_geom_hbond_angle_DHA
C2 H2 Br4 2_545 1.00 2.96 3.694(4) 131.1
C4 H4 Br4 2_545 0.95 3.35 3.944(4) 122.5
C4 H4 Br5 3_665 0.95 3.42 4.123(4) 132.2
C5 H5 Br5 . 0.95 3.53 3.998(4) 112.6
C5 H5 Br5 3_665 0.95 3.52 4.182(4) 128.7
C5 H5 Br6 3_665 0.95 2.93 3.840(4) 161.7
C10 H10C Br3 . 0.98 2.88 3.613(4) 132.8
C11 H11A Br6 2 0.98 2.91 3.817(4) 154.1
C11 H11B Br3 . 0.98 3.21 3.843(4) 123.8
C11 H11B Br5 4_576 0.98 3.44 3.919(4) 112.7
C13 H13 Br6 2_655 1.00 3.04 3.690(4) 123.5
C15 H15 Br6 2_655 0.95 3.04 3.655(4) 123.8
C16 H16 Br3 . 0.95 3.27 3.763(4) 114.3
C16 H16 Br3 3_666 0.95 3.15 3.754(4) 123.0
C17 H17 Br3 3_666 0.95 2.97 3.665(4) 130.8
C18 H18 Br2 2_645 0.95 3.01 3.897(4) 155.4
C20 H20 Br4 2_645 1.00 3.17 4.115(4) 157.9
C21 H21B Br5 . 0.98 2.94 3.660(4) 130.8
C21 H21C Br3 4_675 0.98 3.20 3.811(4) 122.1
C22 H22A Br4 2_645 0.98 3.02 3.986(4) 167.2
C22 H22B Br4 4_675 0.98 3.36 3.974(4) 122.4
C22 H22C Br5 . 0.98 3.06 3.738(4) 127.9

loop_
_geom_torsion_atom_site_label_1
_geom_torsion_atom_site_label_2
_geom_torsion_atom_site_label_3
_geom_torsion_atom_site_label_4
_geom_torsion
Zr1 C1 C2 C3 -70.0(2)
Zr1 C1 C9 C8 70.4(2)
Zr1 C2 C3 C4 112.4(4)
Zr1 C2 C3 C8 -65.0(2)
Zr1 C3 C4 C5 -88.9(4)
Zr1 C3 C8 C7 115.0(3)
Zr1 C3 C8 C9 -63.3(2)
Zr1 C8 C9 C1 -73.9(2)
Zr2 C12 C13 C14 69.0(2)
Zr2 C12 C20 C19 -70.3(2)
Zr2 C13 C14 C15 -111.7(4)
Zr2 C13 C14 C19 64.5(2)
Zr2 C14 C15 C16 87.4(4)
Zr2 C14 C19 C18 -113.1(3)
Zr2 C14 C19 C20 63.7(2)
Zr2 C19 C20 C12 74.2(2)
N1 C1 C2 Zr1 -120.0(4)
N1 C1 C2 C3 170.0(3)
N1 C1 C9 Zr1 119.8(4)
N1 C1 C9 C8 -169.8(3)
N2 C12 C13 Zr2 120.6(4)
N2 C12 C13 C14 -170.4(3)
N2 C12 C20 Zr2 -119.7(4)
N2 C12 C20 C19 170.1(3)
C1 C2 C3 Zr1 73.4(2)
C1 C2 C3 C4 -174.1(4)
C1 C2 C3 C8 8.4(4)
C2 C1 C9 Zr1 -56.2(2)
C2 C1 C9 C8 14.3(4)
C2 C3 C4 C5 -179.2(4)
C2 C3 C8 Zr1 63.8(2)
C2 C3 C8 C7 178.8(3)
C2 C3 C8 C9 0.5(4)
C3 C4 C5 C6 1.0(6)
C3 C8 C9 Zr1 64.7(2)
C3 C8 C9 C1 -9.1(4)
C4 C3 C8 Zr1 -114.0(3)
C4 C3 C8 C7 1.0(5)
C4 C3 C8 C9 -177.3(3)
C4 C5 C6 C7 1.3(6)
C5 C6 C7 C8 -2.4(6)
C6 C7 C8 Zr1 88.0(4)
C6 C7 C8 C3 1.3(5)
C6 C7 C8 C9 179.1(4)
C7 C8 C9 Zr1 -113.2(4)
C7 C8 C9 C1 172.9(4)
C8 C3 C4 C5 -2.1(5)
C9 C1 C2 Zr1 55.9(2)
C9 C1 C2 C3 -14.0(4)
C10 N1 C1 Zr1 -83.6(4)
C10 N1 C1 C2 4.1(5)
C10 N1 C1 C9 -171.1(3)
C11 N1 C1 Zr1 75.6(4)
C11 N1 C1 C2 163.3(3)
C11 N1 C1 C9 -11.9(6)
C12 C13 C14 Zr2 -72.4(2)
C12 C13 C14 C15 175.9(4)
C12 C13 C14 C19 -7.8(4)
C13 C12 C20 Zr2 56.7(2)
C13 C12 C20 C19 -13.5(4)
C13 C14 C15 C16 178.1(4)
C13 C14 C19 Zr2 -64.3(2)
C13 C14 C19 C18 -177.4(3)
C13 C14 C19 C20 -0.6(4)
C14 C15 C16 C17 -1.5(5)
C14 C19 C20 Zr2 -65.5(2)
C14 C19 C20 C12 8.8(4)
C15 C14 C19 Zr2 112.6(3)
C15 C14 C19 C18 -0.6(5)
C15 C14 C19 C20 176.2(3)
C15 C16 C17 C18 -0.8(6)
C16 C17 C18 C19 2.4(5)
C17 C18 C19 Zr2 -88.6(4)
C17 C18 C19 C14 -1.7(5)
C17 C18 C19 C20 -177.6(4)
C18 C19 C20 Zr2 110.8(4)
C18 C19 C20 C12 -174.9(4)
C19 C14 C15 C16 2.2(5)
C20 C12 C13 Zr2 -55.8(2)
C20 C12 C13 C14 13.2(4)
C21 N2 C12 Zr2 82.5(4)
C21 N2 C12 C13 -6.4(5)
C21 N2 C12 C20 169.3(3)
C22 N2 C12 Zr2 -73.8(4)
C22 N2 C12 C13 -162.6(3)
C22 N2 C12 C20 13.1(5)
